data_4107481
loop_
_publ_author_name
'Ismael Nieto'
'Feizhi Ding'
'Ranko P. Bontchev'
'Haobin Wang'
'Jeremy M. Smith'

_publ_section_title
;
 Thermodynamics of Hydrogen Atom Transfer to a High-Valent Iron Imido
 Complex
;
_journal_name_full 'Journal of the American Chemical Society'
_journal_page_first 2716
_journal_page_last 2717
_journal_paper_doi 10.1021/ja0776834
_journal_volume 130
_journal_year 2008
_chemical_formula_sum 'C50 H58 B Fe N6'
_chemical_formula_weight 809.68
_chemical_name_systematic
;
 Cyclooctenephenyltris-(1-mesity-imidazol-2-ylidene)boratoiron(i)

;
_space_group_IT_number 2
_symmetry_cell_setting triclinic
_symmetry_space_group_name_Hall '-P 1'
_symmetry_space_group_name_H-M 'P -1'
_atom_sites_solution_hydrogens geom
_atom_sites_solution_primary direct
_atom_sites_solution_secondary difmap
_audit_creation_method SHELXL-97
_cell_angle_alpha 96.390(4)
_cell_angle_beta 93.355(4)
_cell_angle_gamma 97.093(4)
_cell_formula_units_Z 2
_cell_length_a 11.0815(9)
_cell_length_b 13.1645(10)
_cell_length_c 15.5303(12)
_cell_measurement_reflns_used 8870
_cell_measurement_temperature 223(2)
_cell_measurement_theta_max 66.24
_cell_measurement_theta_min 4.98
_cell_volume 2228.3(3)
_computing_cell_refinement 'Bruker SMART'
_computing_data_collection 'Bruker SMART'
_computing_data_reduction 'Bruker SAINT'
_computing_structure_refinement 'SHELXL-97 (Sheldrick, 1997)'
_computing_structure_solution 'SHELXS-97 (Sheldrick, 1990)'
_diffrn_ambient_temperature 293(2)
_diffrn_measured_fraction_theta_full 0.999
_diffrn_measured_fraction_theta_max 0.999
_diffrn_measurement_device_type 'CCD area detector'
_diffrn_measurement_method 'phi and omega scans'
_diffrn_radiation_monochromator graphite
_diffrn_radiation_source 'fine-focus sealed tube'
_diffrn_radiation_type MoK\a
_diffrn_radiation_wavelength 0.71073
_diffrn_reflns_av_R_equivalents 0.0231
_diffrn_reflns_av_sigmaI/netI 0.0199
_diffrn_reflns_limit_h_max 11
_diffrn_reflns_limit_h_min -11
_diffrn_reflns_limit_k_max 13
_diffrn_reflns_limit_k_min -13
_diffrn_reflns_limit_l_max 15
_diffrn_reflns_limit_l_min -16
_diffrn_reflns_number 24877
_diffrn_reflns_theta_full 22.00
_diffrn_reflns_theta_max 22.00
_diffrn_reflns_theta_min 1.57
_diffrn_standards_decay_% 0.0
_exptl_absorpt_coefficient_mu 0.379
_exptl_absorpt_correction_T_max 293
_exptl_absorpt_correction_T_min 223
_exptl_absorpt_correction_type empirical
_exptl_crystal_colour orange-green
_exptl_crystal_density_diffrn 1.207
_exptl_crystal_description prism
_exptl_crystal_F_000 862
_exptl_crystal_size_max 0.36
_exptl_crystal_size_mid 0.18
_exptl_crystal_size_min 0.07
_refine_diff_density_max 0.599
_refine_diff_density_min -0.605
_refine_diff_density_rms 0.166
_refine_ls_extinction_coef 0.0198(15)
_refine_ls_extinction_expression Fc^*^=kFc[1+0.001xFc^2^\l^3^/sin(2\q)]^-1/4^
_refine_ls_extinction_method SHELXL
_refine_ls_goodness_of_fit_ref 1.199
_refine_ls_hydrogen_treatment constr
_refine_ls_matrix_type full
_refine_ls_number_parameters 524
_refine_ls_number_reflns 5459
_refine_ls_number_restraints 0
_refine_ls_restrained_S_all 1.199
_refine_ls_R_factor_all 0.0518
_refine_ls_R_factor_gt 0.0422
_refine_ls_shift/su_max 0.000
_refine_ls_shift/su_mean 0.000
_refine_ls_structure_factor_coef Fsqd
_refine_ls_weighting_details 'calc w=1/[\s^2^(Fo^2^)+(0.0748P)^2^+0.8561P] where P=(Fo^2^+2Fc^2^)/3'
_refine_ls_weighting_scheme calc
_refine_ls_wR_factor_gt 0.1102
_refine_ls_wR_factor_ref 0.1290
_reflns_number_gt 4861
_reflns_number_total 5459
_reflns_threshold_expression >2sigma(I)
_cod_data_source_file ja0776834-file002.cif
_cod_data_source_block LMesFeCOE
_cod_database_code 4107481

loop_
_symmetry_equiv_pos_as_xyz
'x, y, z'
'-x, -y, -z'

loop_
_atom_site_label
_atom_site_type_symbol
_atom_site_fract_x
_atom_site_fract_y
_atom_site_fract_z
_atom_site_U_iso_or_equiv
_atom_site_adp_type
_atom_site_occupancy
_atom_site_symmetry_multiplicity
_atom_site_calc_flag
_atom_site_refinement_flags
Fe1 Fe 0.74811(3) 0.75345(3) 0.22303(2) 0.02891(19) Uani 1 1 d .
B1 B 0.6242(3) 0.7865(2) 0.0434(2) 0.0315(7) Uani 1 1 d .
N101 N 0.67764(19) 0.68048(17) 0.03872(14) 0.0316(6) Uani 1 1 d .
N102 N 0.7647(2) 0.55473(17) 0.08120(15) 0.0354(6) Uani 1 1 d .
C101 C 0.7457(2) 0.6533(2) 0.10664(17) 0.0323(7) Uani 1 1 d .
C102 C 0.6510(3) 0.5973(2) -0.02503(18) 0.0370(7) Uani 1 1 d .
H102 H 0.6030 0.5957 -0.0765 0.044 Uiso 1 1 calc R
C103 C 0.7060(3) 0.5196(2) 0.00002(19) 0.0416(8) Uani 1 1 d .
H103 H 0.7051 0.4548 -0.0308 0.050 Uiso 1 1 calc R
C104 C 0.8449(3) 0.4968(2) 0.12638(18) 0.0366(7) Uani 1 1 d .
C105 C 0.7955(3) 0.4122(2) 0.1650(2) 0.0449(8) Uani 1 1 d .
C106 C 0.8761(3) 0.3565(3) 0.2053(2) 0.0552(9) Uani 1 1 d .
H106 H 0.8448 0.2997 0.2314 0.066 Uiso 1 1 calc R
C107 C 1.0006(3) 0.3821(3) 0.2080(2) 0.0572(9) Uani 1 1 d .
C108 C 1.0451(3) 0.4668(3) 0.1692(2) 0.0530(9) Uani 1 1 d .
H108 H 1.1291 0.4853 0.1713 0.064 Uiso 1 1 calc R
C109 C 0.9701(3) 0.5257(2) 0.12707(19) 0.0399(7) Uani 1 1 d .
C110 C 0.6609(3) 0.3830(3) 0.1648(3) 0.0619(10) Uani 1 1 d .
H11A H 0.6196 0.4295 0.1340 0.093 Uiso 1 1 calc R
H11B H 0.6377 0.3868 0.2235 0.093 Uiso 1 1 calc R
H11C H 0.6389 0.3139 0.1367 0.093 Uiso 1 1 calc R
C111 C 1.0864(4) 0.3192(4) 0.2526(3) 0.0916(15) Uani 1 1 d .
H11D H 1.1693 0.3483 0.2481 0.137 Uiso 1 1 calc R
H11E H 1.0738 0.2493 0.2251 0.137 Uiso 1 1 calc R
H11F H 1.0704 0.3202 0.3128 0.137 Uiso 1 1 calc R
C112 C 1.0217(3) 0.6162(3) 0.0837(2) 0.0507(8) Uani 1 1 d .
H11G H 1.1091 0.6241 0.0909 0.076 Uiso 1 1 calc R
H11H H 0.9929 0.6776 0.1096 0.076 Uiso 1 1 calc R
H11I H 0.9960 0.6048 0.0229 0.076 Uiso 1 1 calc R
N201 N 0.52742(19) 0.77677(16) 0.11340(14) 0.0301(5) Uani 1 1 d .
N202 N 0.4584(2) 0.74540(18) 0.23632(14) 0.0343(6) Uani 1 1 d .
C201 C 0.5639(2) 0.7600(2) 0.19592(17) 0.0309(7) Uani 1 1 d .
C202 C 0.4017(2) 0.7691(2) 0.10436(19) 0.0366(7) Uani 1 1 d .
H202 H 0.3552 0.7757 0.0540 0.044 Uiso 1 1 calc R
C203 C 0.3587(3) 0.7505(2) 0.17984(19) 0.0414(8) Uani 1 1 d .
H203 H 0.2772 0.7425 0.1923 0.050 Uiso 1 1 calc R
C204 C 0.4496(2) 0.7239(2) 0.32468(17) 0.0336(7) Uani 1 1 d .
C205 C 0.4256(3) 0.6225(2) 0.34194(19) 0.0397(7) Uani 1 1 d .
C206 C 0.4148(3) 0.6048(2) 0.4274(2) 0.0495(8) Uani 1 1 d .
H206 H 0.3991 0.5371 0.4399 0.059 Uiso 1 1 calc R
C207 C 0.4265(3) 0.6838(3) 0.4949(2) 0.0495(8) Uani 1 1 d .
C208 C 0.4500(3) 0.7833(2) 0.47499(19) 0.0447(8) Uani 1 1 d .
H208 H 0.4579 0.8374 0.5197 0.054 Uiso 1 1 calc R
C209 C 0.4623(3) 0.8057(2) 0.39062(19) 0.0390(7) Uani 1 1 d .
C210 C 0.4115(4) 0.5353(3) 0.2694(2) 0.0620(10) Uani 1 1 d .
H21A H 0.3955 0.4709 0.2928 0.093 Uiso 1 1 calc R
H21B H 0.4852 0.5365 0.2398 0.093 Uiso 1 1 calc R
H21C H 0.3449 0.5427 0.2293 0.093 Uiso 1 1 calc R
C211 C 0.4134(4) 0.6625(3) 0.5879(2) 0.0796(13) Uani 1 1 d .
H21D H 0.3975 0.5895 0.5898 0.119 Uiso 1 1 calc R
H21E H 0.3470 0.6950 0.6105 0.119 Uiso 1 1 calc R
H21F H 0.4875 0.6897 0.6224 0.119 Uiso 1 1 calc R
C212 C 0.4888(4) 0.9146(3) 0.3710(2) 0.0620(10) Uani 1 1 d .
H21G H 0.4945 0.9606 0.4240 0.093 Uiso 1 1 calc R
H21H H 0.4244 0.9298 0.3324 0.093 Uiso 1 1 calc R
H21I H 0.5646 0.9233 0.3440 0.093 Uiso 1 1 calc R
N301 N 0.7276(2) 0.87487(17) 0.08104(14) 0.0308(5) Uani 1 1 d .
N302 N 0.8665(2) 0.96909(18) 0.16896(15) 0.0368(6) Uani 1 1 d .
C301 C 0.7911(2) 0.8777(2) 0.16017(17) 0.0322(7) Uani 1 1 d .
C302 C 0.7652(3) 0.9626(2) 0.04346(19) 0.0402(7) Uani 1 1 d .
H302 H 0.7355 0.9782 -0.0101 0.048 Uiso 1 1 calc R
C303 C 0.8513(3) 1.0213(2) 0.09705(19) 0.0459(8) Uani 1 1 d .
H303 H 0.8929 1.0845 0.0880 0.055 Uiso 1 1 calc R
C304 C 0.9561(3) 1.0024(2) 0.24012(18) 0.0369(7) Uani 1 1 d .
C305 C 0.9214(3) 1.0497(2) 0.31731(19) 0.0441(8) Uani 1 1 d .
C306 C 1.0108(3) 1.0756(3) 0.3861(2) 0.0549(9) Uani 1 1 d .
H306 H 0.9891 1.1052 0.4392 0.066 Uiso 1 1 calc R
C307 C 1.1299(3) 1.0588(3) 0.3777(2) 0.0569(9) Uani 1 1 d .
C308 C 1.1604(3) 1.0148(3) 0.2989(2) 0.0530(9) Uani 1 1 d .
H308 H 1.2411 1.0046 0.2924 0.064 Uiso 1 1 calc R
C309 C 1.0759(3) 0.9852(2) 0.22868(19) 0.0420(8) Uani 1 1 d .
C310 C 0.7932(3) 1.0692(3) 0.3280(2) 0.0664(10) Uani 1 1 d .
H31A H 0.7870 1.1022 0.3856 0.100 Uiso 1 1 calc R
H31B H 0.7402 1.0049 0.3189 0.100 Uiso 1 1 calc R
H31C H 0.7697 1.1131 0.2862 0.100 Uiso 1 1 calc R
C311 C 1.2248(4) 1.0879(4) 0.4534(3) 0.0983(16) Uani 1 1 d .
H31D H 1.1873 1.1171 0.5030 0.147 Uiso 1 1 calc R
H31E H 1.2884 1.1376 0.4382 0.147 Uiso 1 1 calc R
H31F H 1.2587 1.0275 0.4673 0.147 Uiso 1 1 calc R
C312 C 1.1117(3) 0.9348(3) 0.1438(2) 0.0597(10) Uani 1 1 d .
H31G H 1.1975 0.9296 0.1481 0.089 Uiso 1 1 calc R
H31H H 1.0937 0.9755 0.0983 0.089 Uiso 1 1 calc R
H31I H 1.0668 0.8671 0.1309 0.089 Uiso 1 1 calc R
C401 C 0.5781(2) 0.8129(2) -0.05072(17) 0.0329(7) Uani 1 1 d .
C402 C 0.4888(3) 0.8765(2) -0.06345(19) 0.0388(7) Uani 1 1 d .
H402 H 0.4458 0.8983 -0.0167 0.047 Uiso 1 1 calc R
C403 C 0.4620(3) 0.9086(2) -0.1441(2) 0.0482(8) Uani 1 1 d .
H403 H 0.4018 0.9511 -0.1506 0.058 Uiso 1 1 calc R
C404 C 0.5245(3) 0.8774(2) -0.2139(2) 0.0480(8) Uani 1 1 d .
H404 H 0.5056 0.8975 -0.2681 0.058 Uiso 1 1 calc R
C405 C 0.6146(3) 0.8168(2) -0.20344(19) 0.0461(8) Uani 1 1 d .
H405 H 0.6578 0.7961 -0.2504 0.055 Uiso 1 1 calc R
C406 C 0.6416(3) 0.7862(2) -0.12296(18) 0.0404(7) Uani 1 1 d .
H406 H 0.7045 0.7463 -0.1168 0.049 Uiso 1 1 calc R
C501 C 0.8774(3) 0.7750(2) 0.32740(17) 0.0362(7) Uani 1 1 d .
H501 H 0.8864 0.8441 0.3598 0.043 Uiso 1 1 calc R
C502 C 0.7739(3) 0.7100(2) 0.34574(18) 0.0376(7) Uani 1 1 d .
H502 H 0.7247 0.7429 0.3884 0.045 Uiso 1 1 calc R
C503 C 0.7774(3) 0.5973(2) 0.3528(2) 0.0533(9) Uani 1 1 d .
H50A H 0.8311 0.5710 0.3110 0.064 Uiso 1 1 calc R
H50B H 0.6963 0.5604 0.3376 0.064 Uiso 1 1 calc R
C504 C 0.8211(4) 0.5756(3) 0.4434(2) 0.0693(11) Uani 1 1 d .
H50C H 0.7582 0.5883 0.4825 0.083 Uiso 1 1 calc R
H50D H 0.8305 0.5030 0.4407 0.083 Uiso 1 1 calc R
C505 C 0.9399(4) 0.6381(4) 0.4817(3) 0.0798(13) Uani 1 1 d .
H50E H 0.9255 0.7094 0.4931 0.096 Uiso 1 1 calc R
H50F H 0.9596 0.6150 0.5374 0.096 Uiso 1 1 calc R
C506 C 1.0483(4) 0.6361(4) 0.4315(3) 0.0865(14) Uani 1 1 d .
H50G H 1.0350 0.5749 0.3895 0.104 Uiso 1 1 calc R
H50H H 1.1169 0.6288 0.4710 0.104 Uiso 1 1 calc R
C507 C 1.0845(3) 0.7289(3) 0.3830(2) 0.0604(10) Uani 1 1 d .
H50I H 1.0900 0.7912 0.4234 0.073 Uiso 1 1 calc R
H50J H 1.1649 0.7241 0.3625 0.073 Uiso 1 1 calc R
C508 C 0.9966(3) 0.7382(3) 0.3055(2) 0.0451(8) Uani 1 1 d .
H50K H 1.0375 0.7854 0.2695 0.054 Uiso 1 1 calc R
H50L H 0.9791 0.6713 0.2711 0.054 Uiso 1 1 calc R

loop_
_atom_site_aniso_label
_atom_site_aniso_U_11
_atom_site_aniso_U_22
_atom_site_aniso_U_33
_atom_site_aniso_U_23
_atom_site_aniso_U_13
_atom_site_aniso_U_12
Fe1 0.0288(3) 0.0328(3) 0.0249(3) 0.00566(18) -0.00303(17) 0.00381(18)
B1 0.0326(18) 0.0344(18) 0.0272(17) 0.0033(14) -0.0022(14) 0.0062(14)
N101 0.0311(13) 0.0357(13) 0.0272(13) 0.0009(11) -0.0031(10) 0.0064(10)
N102 0.0336(13) 0.0333(14) 0.0387(14) -0.0006(11) -0.0033(11) 0.0083(11)
C101 0.0285(15) 0.0353(17) 0.0338(16) 0.0065(13) -0.0005(13) 0.0061(12)
C102 0.0361(17) 0.0426(18) 0.0292(16) -0.0054(14) -0.0067(13) 0.0064(14)
C103 0.0438(18) 0.0386(18) 0.0391(18) -0.0078(14) -0.0047(14) 0.0067(15)
C104 0.0386(18) 0.0340(17) 0.0380(17) 0.0005(14) -0.0012(13) 0.0130(13)
C105 0.0457(19) 0.0374(18) 0.053(2) 0.0041(15) 0.0033(16) 0.0103(15)
C106 0.065(3) 0.0433(19) 0.063(2) 0.0174(17) 0.0093(18) 0.0176(17)
C107 0.062(2) 0.062(2) 0.055(2) 0.0148(18) 0.0027(18) 0.0300(19)
C108 0.0371(19) 0.068(2) 0.055(2) 0.0055(18) -0.0012(16) 0.0183(17)
C109 0.0360(18) 0.0434(18) 0.0404(17) 0.0011(14) 0.0002(14) 0.0102(14)
C110 0.053(2) 0.053(2) 0.080(3) 0.0152(19) 0.0062(19) 0.0004(17)
C111 0.086(3) 0.108(4) 0.099(3) 0.044(3) 0.007(3) 0.056(3)
C112 0.0399(18) 0.059(2) 0.052(2) 0.0052(17) 0.0032(15) 0.0041(16)
N201 0.0286(13) 0.0343(13) 0.0267(13) 0.0034(10) -0.0053(10) 0.0054(10)
N202 0.0282(13) 0.0447(14) 0.0307(13) 0.0087(11) 0.0019(11) 0.0040(10)
C201 0.0320(16) 0.0318(15) 0.0288(16) 0.0054(12) 0.0000(13) 0.0026(12)
C202 0.0281(17) 0.0461(18) 0.0352(18) 0.0045(14) -0.0067(13) 0.0088(13)
C203 0.0259(16) 0.057(2) 0.0411(19) 0.0074(15) -0.0013(14) 0.0062(14)
C204 0.0251(15) 0.0432(18) 0.0323(16) 0.0060(14) 0.0015(12) 0.0023(12)
C205 0.0381(17) 0.0413(19) 0.0381(18) 0.0035(14) 0.0002(13) 0.0018(14)
C206 0.059(2) 0.0425(19) 0.046(2) 0.0133(16) 0.0014(16) -0.0029(15)
C207 0.052(2) 0.059(2) 0.0354(18) 0.0089(17) 0.0005(15) -0.0044(16)
C208 0.0487(19) 0.047(2) 0.0344(18) -0.0031(15) 0.0020(14) -0.0009(15)
C209 0.0361(17) 0.0423(18) 0.0374(18) 0.0054(15) 0.0024(13) -0.0002(13)
C210 0.084(3) 0.047(2) 0.052(2) -0.0008(17) -0.0029(19) 0.0058(18)
C211 0.115(4) 0.081(3) 0.039(2) 0.017(2) 0.007(2) -0.011(2)
C212 0.085(3) 0.043(2) 0.057(2) 0.0063(17) 0.0071(19) 0.0017(18)
N301 0.0328(13) 0.0366(14) 0.0232(12) 0.0078(10) -0.0010(10) 0.0026(10)
N302 0.0373(14) 0.0388(14) 0.0317(14) 0.0084(11) -0.0051(11) -0.0060(11)
C301 0.0304(16) 0.0367(17) 0.0286(16) 0.0029(12) 0.0001(12) 0.0028(13)
C302 0.0428(18) 0.0468(18) 0.0316(16) 0.0157(15) -0.0005(14) -0.0004(15)
C303 0.051(2) 0.0446(18) 0.0404(18) 0.0170(15) -0.0022(15) -0.0099(15)
C304 0.0367(18) 0.0383(17) 0.0329(17) 0.0100(13) -0.0040(14) -0.0092(13)
C305 0.0428(19) 0.0467(18) 0.0392(18) 0.0036(15) -0.0026(15) -0.0051(15)
C306 0.055(2) 0.062(2) 0.0406(19) -0.0081(16) -0.0047(16) -0.0026(17)
C307 0.046(2) 0.069(2) 0.048(2) -0.0032(18) -0.0129(17) -0.0080(17)
C308 0.0359(18) 0.067(2) 0.054(2) 0.0097(18) -0.0016(16) -0.0028(16)
C309 0.0416(19) 0.0460(18) 0.0370(18) 0.0113(14) 0.0017(15) -0.0050(14)
C310 0.053(2) 0.086(3) 0.057(2) -0.005(2) 0.0007(18) 0.012(2)
C311 0.065(3) 0.147(5) 0.068(3) -0.024(3) -0.029(2) 0.004(3)
C312 0.053(2) 0.081(3) 0.046(2) 0.0107(19) 0.0103(17) 0.0089(19)
C401 0.0337(16) 0.0329(16) 0.0304(16) 0.0036(12) -0.0049(13) 0.0015(13)
C402 0.0460(18) 0.0363(17) 0.0342(17) 0.0034(13) -0.0012(14) 0.0079(14)
C403 0.058(2) 0.0419(19) 0.046(2) 0.0092(15) -0.0097(17) 0.0159(16)
C404 0.065(2) 0.0459(19) 0.0330(18) 0.0108(15) -0.0082(16) 0.0064(17)
C405 0.059(2) 0.0499(19) 0.0295(17) 0.0059(14) 0.0028(15) 0.0062(17)
C406 0.0412(18) 0.0484(18) 0.0329(17) 0.0072(14) -0.0019(14) 0.0103(14)
C501 0.0410(18) 0.0395(17) 0.0277(15) 0.0071(13) -0.0056(13) 0.0039(14)
C502 0.0377(17) 0.0479(18) 0.0271(15) 0.0086(13) -0.0040(13) 0.0035(14)
C503 0.055(2) 0.050(2) 0.052(2) 0.0200(16) -0.0134(16) -0.0110(16)
C504 0.078(3) 0.065(2) 0.064(2) 0.035(2) -0.013(2) -0.007(2)
C505 0.077(3) 0.106(3) 0.057(2) 0.041(2) -0.020(2) -0.003(2)
C506 0.071(3) 0.115(4) 0.081(3) 0.046(3) -0.019(2) 0.023(3)
C507 0.040(2) 0.082(3) 0.063(2) 0.026(2) -0.0042(17) 0.0095(18)
C508 0.0381(18) 0.053(2) 0.0441(19) 0.0126(15) -0.0003(14) 0.0025(15)

loop_
_atom_type_symbol
_atom_type_description
_atom_type_scat_dispersion_real
_atom_type_scat_dispersion_imag
_atom_type_scat_source
C C 0.0033 0.0016 'International Tables Vol C Tables 4.2.6.8 and 6.1.1.4'
H H 0.0000 0.0000 'International Tables Vol C Tables 4.2.6.8 and 6.1.1.4'
B B 0.0013 0.0007 'International Tables Vol C Tables 4.2.6.8 and 6.1.1.4'
N N 0.0061 0.0033 'International Tables Vol C Tables 4.2.6.8 and 6.1.1.4'
Fe Fe 0.3463 0.8444 'International Tables Vol C Tables 4.2.6.8 and 6.1.1.4'

loop_
_geom_angle_atom_site_label_1
_geom_angle_atom_site_label_2
_geom_angle_atom_site_label_3
_geom_angle
C301 Fe1 C502 138.73(11)
C301 Fe1 C501 103.42(11)
C502 Fe1 C501 39.80(11)
C301 Fe1 C201 90.43(10)
C502 Fe1 C201 108.97(11)
C501 Fe1 C201 140.20(11)
C301 Fe1 C101 91.15(10)
C502 Fe1 C101 124.29(11)
C501 Fe1 C101 127.46(11)
C201 Fe1 C101 88.58(10)
N301 B1 N201 107.4(2)
N301 B1 N101 108.7(2)
N201 B1 N101 103.6(2)
N301 B1 C401 106.8(2)
N201 B1 C401 117.5(2)
N101 B1 C401 112.5(2)
C101 N101 C102 109.7(2)
C101 N101 B1 122.3(2)
C102 N101 B1 127.4(2)
C101 N102 C103 110.7(2)
C101 N102 C104 125.6(2)
C103 N102 C104 123.3(2)
N102 C101 N101 104.9(2)
N102 C101 Fe1 138.5(2)
N101 C101 Fe1 113.93(18)
C103 C102 N101 108.2(2)
C103 C102 H102 125.9
N101 C102 H102 125.9
C102 C103 N102 106.5(2)
C102 C103 H103 126.8
N102 C103 H103 126.8
C105 C104 C109 122.2(3)
C105 C104 N102 119.4(3)
C109 C104 N102 118.4(3)
C106 C105 C104 117.5(3)
C106 C105 C110 120.9(3)
C104 C105 C110 121.6(3)
C107 C106 C105 122.5(3)
C107 C106 H106 118.7
C105 C106 H106 118.7
C106 C107 C108 117.8(3)
C106 C107 C111 121.2(4)
C108 C107 C111 121.0(4)
C107 C108 C109 122.9(3)
C107 C108 H108 118.6
C109 C108 H108 118.6
C108 C109 C104 117.0(3)
C108 C109 C112 121.6(3)
C104 C109 C112 121.4(3)
C105 C110 H11A 109.5
C105 C110 H11B 109.5
H11A C110 H11B 109.5
C105 C110 H11C 109.5
H11A C110 H11C 109.5
H11B C110 H11C 109.5
C107 C111 H11D 109.5
C107 C111 H11E 109.5
H11D C111 H11E 109.5
C107 C111 H11F 109.5
H11D C111 H11F 109.5
H11E C111 H11F 109.5
C109 C112 H11G 109.5
C109 C112 H11H 109.5
H11G C112 H11H 109.5
C109 C112 H11I 109.5
H11G C112 H11I 109.5
H11H C112 H11I 109.5
C201 N201 C202 109.6(2)
C201 N201 B1 119.5(2)
C202 N201 B1 130.3(2)
C201 N202 C203 110.8(2)
C201 N202 C204 125.3(2)
C203 N202 C204 123.8(2)
N202 C201 N201 104.5(2)
N202 C201 Fe1 138.06(19)
N201 C201 Fe1 117.27(18)
C203 C202 N201 108.4(2)
C203 C202 H202 125.8
N201 C202 H202 125.8
C202 C203 N202 106.7(2)
C202 C203 H203 126.6
N202 C203 H203 126.6
C209 C204 C205 121.5(3)
C209 C204 N202 119.0(3)
C205 C204 N202 119.4(2)
C206 C205 C204 117.9(3)
C206 C205 C210 121.5(3)
C204 C205 C210 120.6(3)
C207 C206 C205 122.4(3)
C207 C206 H206 118.8
C205 C206 H206 118.8
C208 C207 C206 117.8(3)
C208 C207 C211 120.7(3)
C206 C207 C211 121.5(3)
C207 C208 C209 122.3(3)
C207 C208 H208 118.8
C209 C208 H208 118.8
C208 C209 C204 118.0(3)
C208 C209 C212 121.1(3)
C204 C209 C212 120.9(3)
C205 C210 H21A 109.5
C205 C210 H21B 109.5
H21A C210 H21B 109.5
C205 C210 H21C 109.5
H21A C210 H21C 109.5
H21B C210 H21C 109.5
C207 C211 H21D 109.5
C207 C211 H21E 109.5
H21D C211 H21E 109.5
C207 C211 H21F 109.5
H21D C211 H21F 109.5
H21E C211 H21F 109.5
C209 C212 H21G 109.5
C209 C212 H21H 109.5
H21G C212 H21H 109.5
C209 C212 H21I 109.5
H21G C212 H21I 109.5
H21H C212 H21I 109.5
C301 N301 C302 109.9(2)
C301 N301 B1 123.7(2)
C302 N301 B1 126.4(2)
C301 N302 C303 111.1(2)
C301 N302 C304 124.1(2)
C303 N302 C304 124.6(2)
N302 C301 N301 104.2(2)
N302 C301 Fe1 141.0(2)
N301 C301 Fe1 114.78(18)
C303 C302 N301 108.4(2)
C303 C302 H302 125.8
N301 C302 H302 125.8
C302 C303 N302 106.4(3)
C302 C303 H303 126.8
N302 C303 H303 126.8
C305 C304 C309 122.4(3)
C305 C304 N302 119.6(3)
C309 C304 N302 118.1(3)
C304 C305 C306 117.3(3)
C304 C305 C310 121.7(3)
C306 C305 C310 121.0(3)
C307 C306 C305 122.0(3)
C307 C306 H306 119.0
C305 C306 H306 119.0
C308 C307 C306 118.3(3)
C308 C307 C311 120.9(3)
C306 C307 C311 120.8(3)
C307 C308 C309 122.6(3)
C307 C308 H308 118.7
C309 C308 H308 118.7
C308 C309 C304 117.3(3)
C308 C309 C312 121.3(3)
C304 C309 C312 121.4(3)
C305 C310 H31A 109.5
C305 C310 H31B 109.5
H31A C310 H31B 109.5
C305 C310 H31C 109.5
H31A C310 H31C 109.5
H31B C310 H31C 109.5
C307 C311 H31D 109.5
C307 C311 H31E 109.5
H31D C311 H31E 109.5
C307 C311 H31F 109.5
H31D C311 H31F 109.5
H31E C311 H31F 109.5
C309 C312 H31G 109.5
C309 C312 H31H 109.5
H31G C312 H31H 109.5
C309 C312 H31I 109.5
H31G C312 H31I 109.5
H31H C312 H31I 109.5
C402 C401 C406 115.8(3)
C402 C401 B1 123.5(2)
C406 C401 B1 119.9(2)
C401 C402 C403 122.0(3)
C401 C402 H402 119.0
C403 C402 H402 119.0
C404 C403 C402 119.9(3)
C404 C403 H403 120.0
C402 C403 H403 120.0
C405 C404 C403 119.7(3)
C405 C404 H404 120.1
C403 C404 H404 120.1
C404 C405 C406 120.0(3)
C404 C405 H405 120.0
C406 C405 H405 120.0
C405 C406 C401 122.5(3)
C405 C406 H406 118.8
C401 C406 H406 118.8
C502 C501 C508 124.1(3)
C502 C501 Fe1 69.87(16)
C508 C501 Fe1 113.5(2)
C502 C501 H501 113.9
C508 C501 H501 113.9
Fe1 C501 H501 113.9
C501 C502 C503 121.8(3)
C501 C502 Fe1 70.34(16)
C503 C502 Fe1 117.6(2)
C501 C502 H502 113.5
C503 C502 H502 113.5
Fe1 C502 H502 113.5
C502 C503 C504 113.5(3)
C502 C503 H50A 108.9
C504 C503 H50A 108.9
C502 C503 H50B 108.9
C504 C503 H50B 108.9
H50A C503 H50B 107.7
C505 C504 C503 115.6(3)
C505 C504 H50C 108.4
C503 C504 H50C 108.4
C505 C504 H50D 108.4
C503 C504 H50D 108.4
H50C C504 H50D 107.5
C506 C505 C504 118.7(4)
C506 C505 H50E 107.6
C504 C505 H50E 107.6
C506 C505 H50F 107.6
C504 C505 H50F 107.6
H50E C505 H50F 107.1
C505 C506 C507 117.3(4)
C505 C506 H50G 108.0
C507 C506 H50G 108.0
C505 C506 H50H 108.0
C507 C506 H50H 108.0
H50G C506 H50H 107.2
C508 C507 C506 114.4(3)
C508 C507 H50I 108.7
C506 C507 H50I 108.7
C508 C507 H50J 108.7
C506 C507 H50J 108.7
H50I C507 H50J 107.6
C501 C508 C507 115.8(3)
C501 C508 H50K 108.3
C507 C508 H50K 108.3
C501 C508 H50L 108.3
C507 C508 H50L 108.3
H50K C508 H50L 107.4

loop_
_geom_bond_atom_site_label_1
_geom_bond_atom_site_label_2
_geom_bond_distance
Fe1 C301 2.018(3)
Fe1 C502 2.064(3)
Fe1 C501 2.070(3)
Fe1 C201 2.075(3)
Fe1 C101 2.112(3)
B1 N301 1.565(4)
B1 N201 1.575(4)
B1 N101 1.578(4)
B1 C401 1.609(4)
N101 C101 1.366(3)
N101 C102 1.383(3)
N102 C101 1.360(4)
N102 C103 1.388(4)
N102 C104 1.442(4)
C102 C103 1.335(4)
C102 H102 0.9300
C103 H103 0.9300
C104 C105 1.392(4)
C104 C109 1.392(4)
C105 C106 1.388(4)
C105 C110 1.493(5)
C106 C107 1.376(5)
C106 H106 0.9300
C107 C108 1.378(5)
C107 C111 1.522(5)
C108 C109 1.389(4)
C108 H108 0.9300
C109 C112 1.502(4)
C110 H11A 0.9600
C110 H11B 0.9600
C110 H11C 0.9600
C111 H11D 0.9600
C111 H11E 0.9600
C111 H11F 0.9600
C112 H11G 0.9600
C112 H11H 0.9600
C112 H11I 0.9600
N201 C201 1.371(3)
N201 C202 1.382(3)
N202 C201 1.362(3)
N202 C203 1.383(4)
N202 C204 1.438(4)
C202 C203 1.327(4)
C202 H202 0.9300
C203 H203 0.9300
C204 C209 1.388(4)
C204 C205 1.388(4)
C205 C206 1.383(4)
C205 C210 1.503(4)
C206 C207 1.381(5)
C206 H206 0.9300
C207 C208 1.376(4)
C207 C211 1.512(5)
C208 C209 1.385(4)
C208 H208 0.9300
C209 C212 1.497(4)
C210 H21A 0.9600
C210 H21B 0.9600
C210 H21C 0.9600
C211 H21D 0.9600
C211 H21E 0.9600
C211 H21F 0.9600
C212 H21G 0.9600
C212 H21H 0.9600
C212 H21I 0.9600
N301 C301 1.374(3)
N301 C302 1.382(4)
N302 C301 1.367(3)
N302 C303 1.387(4)
N302 C304 1.434(4)
C302 C303 1.335(4)
C302 H302 0.9300
C303 H303 0.9300
C304 C305 1.385(4)
C304 C309 1.392(4)
C305 C306 1.396(4)
C305 C310 1.490(5)
C306 C307 1.377(5)
C306 H306 0.9300
C307 C308 1.373(5)
C307 C311 1.514(5)
C308 C309 1.383(4)
C308 H308 0.9300
C309 C312 1.505(4)
C310 H31A 0.9600
C310 H31B 0.9600
C310 H31C 0.9600
C311 H31D 0.9600
C311 H31E 0.9600
C311 H31F 0.9600
C312 H31G 0.9600
C312 H31H 0.9600
C312 H31I 0.9600
C401 C402 1.392(4)
C401 C406 1.394(4)
C402 C403 1.393(4)
C402 H402 0.9300
C403 C404 1.372(5)
C403 H403 0.9300
C404 C405 1.366(4)
C404 H404 0.9300
C405 C406 1.383(4)
C405 H405 0.9300
C406 H406 0.9300
C501 C502 1.407(4)
C501 C508 1.506(4)
C501 H501 0.9800
C502 C503 1.504(4)
C502 H502 0.9800
C503 C504 1.530(4)
C503 H50A 0.9700
C503 H50B 0.9700
C504 C505 1.516(5)
C504 H50C 0.9700
C504 H50D 0.9700
C505 C506 1.470(6)
C505 H50E 0.9700
C505 H50F 0.9700
C506 C507 1.530(5)
C506 H50G 0.9700
C506 H50H 0.9700
C507 C508 1.529(4)
C507 H50I 0.9700
C507 H50J 0.9700
C508 H50K 0.9700
C508 H50L 0.9700
